data_7121184
loop_
_publ_author_name
'Rajasekar, Prabhakaran'
'Pandey, Swechchha'
'Paithankar, Harshad'
'Chugh, Jeetender'
'Steiner, Alexander'
'Boomishankar, Ramamoorthy'

_publ_section_title
;
 Imido-P(v) trianion supported enantiopure neutral tetrahedral Pd(ii)
 cages.
;
_journal_issue 15
_journal_name_full 'Chemical communications (Cambridge, England)'
_journal_page_first 1873
_journal_page_last 1876
_journal_paper_doi 10.1039/c8cc00207j
_journal_volume 54
_journal_year 2018
_chemical_absolute_configuration rmad
_chemical_formula_sum 'C108 H108 N12 O28 P4 Pd12'
_chemical_formula_weight 3422.74
_chemical_name_systematic 'CHIRAL CAGE'
_space_group_crystal_system cubic
_space_group_IT_number 196
_space_group_name_Hall 'F 2 2 3'
_space_group_name_H-M_alt 'F 2 3'
_symmetry_space_group_name_Hall 'F 2 2 3'
_symmetry_space_group_name_H-M 'F 2 3'
_atom_sites_solution_hydrogens geom
_audit_creation_method SHELXL-2014/7
_audit_update_record
;
2017-09-18 deposited with the CCDC.
2018-01-24 downloaded from the CCDC.
;
_cell_angle_alpha 90
_cell_angle_beta 90
_cell_angle_gamma 90
_cell_formula_units_Z 4
_cell_length_a 28.046
_cell_length_b 28.046
_cell_length_c 28.046
_cell_measurement_reflns_used 9911
_cell_measurement_temperature 100(2)
_cell_measurement_theta_max 23.35
_cell_measurement_theta_min 2.41
_cell_volume 22060.370
_computing_cell_refinement 'Bruker SAINT'
_computing_data_collection 'Bruker APEX2'
_computing_data_reduction 'Bruker SAINT'
_computing_molecular_graphics 'Bruker SHELXTL'
_computing_publication_material 'Bruker SHELXTL'
_computing_structure_refinement 'ShelXle (Sheldrick, 2015)'
_computing_structure_solution 'SHELXS-97 (Sheldrick 2008)'
_diffrn_ambient_temperature 100(2)
_diffrn_measured_fraction_theta_full 1.000
_diffrn_measured_fraction_theta_max 1.000
_diffrn_measurement_device_type 'Bruker APEX-II CCD'
_diffrn_measurement_method '\f and \w scans'
_diffrn_radiation_type MoK\a
_diffrn_radiation_wavelength 0.71073
_diffrn_reflns_av_R_equivalents 0.0663
_diffrn_reflns_av_unetI/netI 0.0365
_diffrn_reflns_Laue_measured_fraction_full 1.000
_diffrn_reflns_Laue_measured_fraction_max 1.000
_diffrn_reflns_limit_h_max 37
_diffrn_reflns_limit_h_min -37
_diffrn_reflns_limit_k_max 37
_diffrn_reflns_limit_k_min -37
_diffrn_reflns_limit_l_max 37
_diffrn_reflns_limit_l_min -37
_diffrn_reflns_number 53844
_diffrn_reflns_point_group_measured_fraction_full 1.000
_diffrn_reflns_point_group_measured_fraction_max 1.000
_diffrn_reflns_theta_full 25.242
_diffrn_reflns_theta_max 28.334
_diffrn_reflns_theta_min 1.258
_exptl_absorpt_coefficient_mu 1.023
_exptl_absorpt_correction_type none
_exptl_crystal_colour orange
_exptl_crystal_density_diffrn 1.031
_exptl_crystal_description prism
_exptl_crystal_F_000 6704
_exptl_crystal_size_max 0.19
_exptl_crystal_size_mid 0.17
_exptl_crystal_size_min 0.14
_refine_diff_density_max 0.404
_refine_diff_density_min -0.757
_refine_diff_density_rms 0.084
_refine_ls_abs_structure_details
;
 Flack x determined using 1260 quotients [(I+)-(I-)]/[(I+)+(I-)]
 (Parsons, Flack and Wagner, Acta Cryst. B69 (2013) 249-259).
;
_refine_ls_abs_structure_Flack -0.023(18)
_refine_ls_extinction_method none
_refine_ls_goodness_of_fit_ref 1.046
_refine_ls_hydrogen_treatment constr
_refine_ls_matrix_type full
_refine_ls_number_parameters 113
_refine_ls_number_reflns 4648
_refine_ls_number_restraints 43
_refine_ls_restrained_S_all 1.050
_refine_ls_R_factor_all 0.0847
_refine_ls_R_factor_gt 0.0416
_refine_ls_shift/su_max 0.001
_refine_ls_shift/su_mean 0.000
_refine_ls_structure_factor_coef Fsqd
_refine_ls_weighting_details 'w=1/[\s^2^(Fo^2^)+(0.0714P)^2^+25.7737P] where P=(Fo^2^+2Fc^2^)/3'
_refine_ls_weighting_scheme calc
_refine_ls_wR_factor_gt 0.1053
_refine_ls_wR_factor_ref 0.1316
_reflns_Friedel_coverage 0.888
_reflns_Friedel_fraction_full 0.999
_reflns_Friedel_fraction_max 1.000
_reflns_number_gt 3104
_reflns_number_total 4648
_reflns_threshold_expression 'I > 2\s(I)'
_cod_data_source_file c8cc00207j2.cif
_cod_data_source_block platon_sq_CCDC1
_cod_depositor_comments 'Adding full bibliography for 7121182--7121185.cif.'
_cod_original_cell_volume 22060(113)
_cod_database_code 7121184
_shelx_shelxl_version_number 2014/7
_shelx_space_group_comment
;
The symmetry employed for this shelxl refinement is uniquely defined
by the following loop, which should always be used as a source of
symmetry information in preference to the above space-group names.
They are only intended as comments.
;

loop_
_space_group_symop_operation_xyz
'x, y, z'
'z, x, y'
'y, z, x'
'-y, -z, x'
'x, -y, -z'
'-z, x, -y'
'z, -x, -y'
'-x, y, -z'
'-z, -x, y'
'y, -z, -x'
'-y, z, -x'
'-x, -y, z'
'x, y+1/2, z+1/2'
'z, x+1/2, y+1/2'
'y, z+1/2, x+1/2'
'-y, -z+1/2, x+1/2'
'x, -y+1/2, -z+1/2'
'-z, x+1/2, -y+1/2'
'z, -x+1/2, -y+1/2'
'-x, y+1/2, -z+1/2'
'-z, -x+1/2, y+1/2'
'y, -z+1/2, -x+1/2'
'-y, z+1/2, -x+1/2'
'-x, -y+1/2, z+1/2'
'x+1/2, y, z+1/2'
'z+1/2, x, y+1/2'
'y+1/2, z, x+1/2'
'-y+1/2, -z, x+1/2'
'x+1/2, -y, -z+1/2'
'-z+1/2, x, -y+1/2'
'z+1/2, -x, -y+1/2'
'-x+1/2, y, -z+1/2'
'-z+1/2, -x, y+1/2'
'y+1/2, -z, -x+1/2'
'-y+1/2, z, -x+1/2'
'-x+1/2, -y, z+1/2'
'x+1/2, y+1/2, z'
'z+1/2, x+1/2, y'
'y+1/2, z+1/2, x'
'-y+1/2, -z+1/2, x'
'x+1/2, -y+1/2, -z'
'-z+1/2, x+1/2, -y'
'z+1/2, -x+1/2, -y'
'-x+1/2, y+1/2, -z'
'-z+1/2, -x+1/2, y'
'y+1/2, -z+1/2, -x'
'-y+1/2, z+1/2, -x'
'-x+1/2, -y+1/2, z'

loop_
_atom_site_label
_atom_site_type_symbol
_atom_site_fract_x
_atom_site_fract_y
_atom_site_fract_z
_atom_site_U_iso_or_equiv
_atom_site_adp_type
_atom_site_occupancy
_atom_site_site_symmetry_order
_atom_site_calc_flag
_atom_site_refinement_flags_posn
_atom_site_refinement_flags_adp
_atom_site_refinement_flags_occupancy
Pd1 Pd 0.35531(2) 0.56722(2) 0.43367(2) 0.0556(2) Uani 1 1 d . . .
P1 P 0.36428(8) 0.63572(8) 0.36428(8) 0.0590(9) Uani 1 3 d S TU P
O2O O 0.35090(19) 0.43817(19) 0.49335(19) 0.0609(14) Uani 1 1 d . . .
O1 O 0.33482(16) 0.66518(16) 0.33482(16) 0.068(3) Uani 1 3 d S TU P
O1O O 0.3506(2) 0.49418(19) 0.4375(2) 0.0637(14) Uani 1 1 d . . .
N1 N 0.3616(2) 0.5740(2) 0.3622(2) 0.0569(17) Uani 1 1 d . . .
C1O C 0.3502(3) 0.4803(3) 0.4798(3) 0.059(2) Uani 1 1 d . . .
C12 C 0.2758(3) 0.5547(4) 0.3450(4) 0.076(2) Uani 1 1 d . . .
H12A H 0.2553 0.5444 0.3187 0.113 Uiso 1 1 calc R U .
H12B H 0.2710 0.5888 0.3508 0.113 Uiso 1 1 calc R U .
H12C H 0.2678 0.5367 0.3738 0.113 Uiso 1 1 calc R U .
C11 C 0.3286(3) 0.5456(3) 0.3317(3) 0.063(2) Uani 1 1 d . . .
H11 H 0.3353 0.5112 0.3383 0.076 Uiso 1 1 calc R U .
C13 C 0.3395(2) 0.5541(2) 0.27893(17) 0.073(2) Uani 1 1 d G U .
C14 C 0.3724(3) 0.5249(3) 0.2561(2) 0.098(3) Uani 1 1 d G U .
H14 H 0.3876 0.5000 0.2733 0.118 Uiso 1 1 calc R U .
C15 C 0.3830(3) 0.5321(3) 0.2083(2) 0.145(5) Uani 1 1 d G U .
H15 H 0.4055 0.5122 0.1927 0.174 Uiso 1 1 calc R U .
C16 C 0.3607(3) 0.5686(3) 0.18321(18) 0.134(5) Uani 1 1 d G U .
H16 H 0.3680 0.5736 0.1505 0.161 Uiso 1 1 calc R U .
C17 C 0.3278(3) 0.5978(2) 0.2060(2) 0.106(4) Uani 1 1 d G U .
H17 H 0.3126 0.6228 0.1888 0.127 Uiso 1 1 calc R U .
C18 C 0.3172(2) 0.5906(2) 0.2538(2) 0.085(3) Uani 1 1 d G U .
H18 H 0.2947 0.6105 0.2694 0.102 Uiso 1 1 calc R U .

loop_
_atom_site_aniso_label
_atom_site_aniso_U_11
_atom_site_aniso_U_22
_atom_site_aniso_U_33
_atom_site_aniso_U_23
_atom_site_aniso_U_13
_atom_site_aniso_U_12
Pd1 0.0593(4) 0.0539(4) 0.0535(4) 0.0078(3) -0.0069(3) 0.0089(3)
P1 0.0590(9) 0.0590(9) 0.0590(9) 0.0015(9) -0.0015(9) 0.0015(9)
O2O 0.065(3) 0.057(3) 0.061(3) 0.008(3) 0.007(2) -0.003(3)
O1 0.068(3) 0.068(3) 0.068(3) 0.021(2) -0.021(2) 0.021(2)
O1O 0.071(3) 0.058(3) 0.062(3) 0.010(3) -0.011(3) 0.002(3)
N1 0.069(4) 0.048(3) 0.053(4) 0.005(3) -0.015(3) 0.008(3)
C1O 0.071(5) 0.052(4) 0.054(5) 0.011(4) 0.001(4) 0.005(4)
C12 0.047(4) 0.097(7) 0.083(6) 0.014(5) 0.000(4) -0.001(4)
C11 0.068(5) 0.050(4) 0.071(5) 0.004(4) -0.013(4) 0.001(4)
C13 0.074(5) 0.081(6) 0.064(5) 0.007(4) -0.028(4) -0.016(4)
C14 0.104(7) 0.131(8) 0.059(5) 0.010(5) 0.000(5) 0.017(6)
C15 0.173(12) 0.196(13) 0.067(6) 0.020(7) -0.002(7) 0.019(10)
C16 0.147(11) 0.174(11) 0.082(7) 0.029(7) -0.041(6) -0.046(8)
C17 0.113(8) 0.128(9) 0.077(6) 0.030(5) -0.039(5) -0.068(6)
C18 0.087(6) 0.089(6) 0.079(5) 0.026(5) -0.036(5) -0.034(5)

loop_
_atom_type_symbol
_atom_type_description
_atom_type_scat_dispersion_real
_atom_type_scat_dispersion_imag
_atom_type_scat_source
C C 0.0033 0.0016 'International Tables Vol C Tables 4.2.6.8 and 6.1.1.4'
H H 0.0000 0.0000 'International Tables Vol C Tables 4.2.6.8 and 6.1.1.4'
N N 0.0061 0.0033 'International Tables Vol C Tables 4.2.6.8 and 6.1.1.4'
O O 0.0106 0.0060 'International Tables Vol C Tables 4.2.6.8 and 6.1.1.4'
P P 0.1023 0.0942 'International Tables Vol C Tables 4.2.6.8 and 6.1.1.4'
Pd Pd -0.9988 1.0072 'International Tables Vol C Tables 4.2.6.8 and 6.1.1.4'

loop_
_geom_angle_atom_site_label_1
_geom_angle_atom_site_label_2
_geom_angle_atom_site_label_3
_geom_angle
_geom_angle_site_symmetry_1
_geom_angle_site_symmetry_3
N1 Pd1 N1 78.0(4) 7_566 .
N1 Pd1 O1O 176.4(3) 7_566 .
N1 Pd1 O1O 98.7(2) . .
N1 Pd1 O2O 100.7(2) 7_566 5_566
N1 Pd1 O2O 178.0(3) . 5_566
O1O Pd1 O2O 82.6(2) . 5_566
N1 Pd1 Pd1 40.12(17) 7_566 7_566
N1 Pd1 Pd1 82.1(2) . 7_566
O1O Pd1 Pd1 138.33(16) . 7_566
O2O Pd1 Pd1 95.89(16) 5_566 7_566
N1 Pd1 Pd1 82.22(19) 7_566 4_665
N1 Pd1 Pd1 40.00(18) . 4_665
O1O Pd1 Pd1 94.29(17) . 4_665
O2O Pd1 Pd1 138.56(15) 5_566 4_665
Pd1 Pd1 Pd1 60.00(6) 7_566 4_665
O1 P1 N1 122.1(2) . 4_665
O1 P1 N1 122.1(2) . 7_566
N1 P1 N1 94.3(3) 4_665 7_566
O1 P1 N1 122.1(2) . .
N1 P1 N1 94.3(3) 4_665 .
N1 P1 N1 94.3(3) 7_566 .
O1 P1 Pd1 139.48(6) . 7_566
N1 P1 Pd1 47.1(2) 4_665 7_566
N1 P1 Pd1 47.3(2) 7_566 7_566
N1 P1 Pd1 98.4(3) . 7_566
O1 P1 Pd1 139.48(6) . 4_665
N1 P1 Pd1 47.3(2) 4_665 4_665
N1 P1 Pd1 98.4(3) 7_566 4_665
N1 P1 Pd1 47.1(2) . 4_665
Pd1 P1 Pd1 68.48(11) 7_566 4_665
C1O O2O Pd1 112.0(5) . 5_566
C1O O1O Pd1 111.1(5) . .
C11 N1 P1 125.4(5) . .
C11 N1 Pd1 120.2(5) . 4_665
P1 N1 Pd1 93.9(3) . 4_665
C11 N1 Pd1 117.7(5) . .
P1 N1 Pd1 93.7(3) . .
Pd1 N1 Pd1 99.9(3) 4_665 .
O2O C1O O1O 125.9(8) . .
O2O C1O C1O 116.4(8) . 5_566
O1O C1O C1O 117.6(8) . 5_566
C11 C12 H12A 109.5 . .
C11 C12 H12B 109.5 . .
H12A C12 H12B 109.5 . .
C11 C12 H12C 109.5 . .
H12A C12 H12C 109.5 . .
H12B C12 H12C 109.5 . .
N1 C11 C13 110.4(7) . .
N1 C11 C12 111.6(7) . .
C13 C11 C12 113.4(7) . .
N1 C11 H11 107.0 . .
C13 C11 H11 107.0 . .
C12 C11 H11 107.0 . .
C14 C13 C18 120.0 . .
C14 C13 C11 119.0(5) . .
C18 C13 C11 121.0(5) . .
C15 C14 C13 120.0 . .
C15 C14 H14 120.0 . .
C13 C14 H14 120.0 . .
C14 C15 C16 120.0 . .
C14 C15 H15 120.0 . .
C16 C15 H15 120.0 . .
C17 C16 C15 120.0 . .
C17 C16 H16 120.0 . .
C15 C16 H16 120.0 . .
C18 C17 C16 120.0 . .
C18 C17 H17 120.0 . .
C16 C17 H17 120.0 . .
C17 C18 C13 120.0 . .
C17 C18 H18 120.0 . .
C13 C18 H18 120.0 . .

loop_
_geom_bond_atom_site_label_1
_geom_bond_atom_site_label_2
_geom_bond_distance
_geom_bond_site_symmetry_2
Pd1 N1 2.016(6) 7_566
Pd1 N1 2.021(6) .
Pd1 O1O 2.056(5) .
Pd1 O2O 2.056(5) 5_566
Pd1 Pd1 3.090(3) 7_566
Pd1 Pd1 3.090(3) 4_665
P1 O1 1.431(9) .
P1 N1 1.733(7) 4_665
P1 N1 1.733(7) 7_566
P1 N1 1.733(7) .
P1 Pd1 2.746(4) 7_566
P1 Pd1 2.746(4) 4_665
O2O C1O 1.242(9) .
O2O Pd1 2.056(5) 5_566
O1O C1O 1.248(9) .
N1 C11 1.492(11) .
N1 Pd1 2.016(7) 4_665
C1O C1O 1.581(16) 5_566
C12 C11 1.547(12) .
C12 H12A 0.9800 .
C12 H12B 0.9800 .
C12 H12C 0.9800 .
C11 C13 1.529(10) .
C11 H11 1.0000 .
C13 C14 1.3900 .
C13 C18 1.3900 .
C14 C15 1.3900 .
C14 H14 0.9500 .
C15 C16 1.3900 .
C15 H15 0.9500 .
C16 C17 1.3900 .
C16 H16 0.9500 .
C17 C18 1.3900 .
C17 H17 0.9500 .
C18 H18 0.9500 .
